data_4118811
loop_
_publ_author_name
'Hiroki Takezawa'
'Takashi Murase'
'Makoto Fujita'

_publ_contact_author 'Makoto Fujita'
_publ_contact_author_email mfujita@appchem.t.u-tokyo.ac.jp
_publ_section_title
;
 Temporary and Permanent Trapping of the Metastable Twisted Conformer of
 an Overcrowded Chromic Alkene via Encapsulation
;
_journal_name_full 'Journal of the American Chemical Society'
_journal_page_first 17420
_journal_page_last 17423
_journal_paper_doi 10.1021/ja308101a
_journal_volume 134
_journal_year 2012
_chemical_formula_sum 'C30 H16 Br4 Cl4 O3'
_chemical_formula_weight 885.87
_chemical_name_systematic
; 
 ? 
;
_space_group_IT_number 61
_symmetry_cell_setting orthorhombic
_symmetry_space_group_name_Hall '-P 2ac 2ab'
_symmetry_space_group_name_H-M 'P b c a'
_atom_sites_solution_hydrogens geom
_atom_sites_solution_primary direct
_atom_sites_solution_secondary difmap
_audit_creation_method SHELXL-97
_cell_angle_alpha 90.00
_cell_angle_beta 90.00
_cell_angle_gamma 90.00
_cell_formula_units_Z 8
_cell_length_a 20.709(3)
_cell_length_b 12.9232(18)
_cell_length_c 23.009(3)
_cell_measurement_reflns_used 7436
_cell_measurement_temperature 90(2)
_cell_measurement_theta_max 26.638
_cell_measurement_theta_min 2.502
_cell_volume 6157.8(15)
_computing_cell_refinement 'Bruker SAINT'
_computing_data_collection 'Bruker APEX-II'
_computing_data_reduction 'Bruker SAINT'
_computing_molecular_graphics 'Bruker XP'
_computing_publication_material 'Bruker SHELXTL'
_computing_structure_refinement 'SHELXL-97 (Sheldrick, 1997)'
_computing_structure_solution 'SHELXS-97 (Sheldrick, 1990)'
_diffrn_ambient_temperature 90(2)
_diffrn_measured_fraction_theta_full 0.950
_diffrn_measured_fraction_theta_max 0.950
_diffrn_measurement_device_type 'CCD area detector'
_diffrn_measurement_method 'omega scan'
_diffrn_radiation_monochromator 'focusing mirror'
_diffrn_radiation_source 'fine-focus rotating anode'
_diffrn_radiation_type MoK\a
_diffrn_radiation_wavelength 0.71073
_diffrn_reflns_av_R_equivalents 0.0631
_diffrn_reflns_av_sigmaI/netI 0.0292
_diffrn_reflns_limit_h_max 26
_diffrn_reflns_limit_h_min -26
_diffrn_reflns_limit_k_max 17
_diffrn_reflns_limit_k_min -17
_diffrn_reflns_limit_l_max 29
_diffrn_reflns_limit_l_min -29
_diffrn_reflns_number 116333
_diffrn_reflns_theta_full 28.53
_diffrn_reflns_theta_max 28.53
_diffrn_reflns_theta_min 1.77
_diffrn_standards_decay_% none
_exptl_absorpt_coefficient_mu 5.608
_exptl_absorpt_correction_T_max 0.9206
_exptl_absorpt_correction_T_min 0.6472
_exptl_absorpt_correction_type multi-scan
_exptl_absorpt_process_details SADABS
_exptl_crystal_colour blue
_exptl_crystal_density_diffrn 1.911
_exptl_crystal_description Plate
_exptl_crystal_F_000 3424
_exptl_crystal_size_max 0.09
_exptl_crystal_size_mid 0.04
_exptl_crystal_size_min 0.02
_refine_diff_density_max 1.881
_refine_diff_density_min -1.556
_refine_diff_density_rms 0.137
_refine_ls_extinction_method none
_refine_ls_goodness_of_fit_ref 1.074
_refine_ls_hydrogen_treatment mixed
_refine_ls_matrix_type full
_refine_ls_number_parameters 434
_refine_ls_number_reflns 7436
_refine_ls_number_restraints 0
_refine_ls_restrained_S_all 1.074
_refine_ls_R_factor_all 0.0672
_refine_ls_R_factor_gt 0.0405
_refine_ls_shift/su_max 0.002
_refine_ls_shift/su_mean 0.000
_refine_ls_structure_factor_coef Fsqd
_refine_ls_weighting_details 'calc w=1/[\s^2^(Fo^2^)+(0.0126P)^2^+39.2771P] where P=(Fo^2^+2Fc^2^)/3'
_refine_ls_weighting_scheme calc
_refine_ls_wR_factor_gt 0.0721
_refine_ls_wR_factor_ref 0.0838
_reflns_number_gt 5722
_reflns_number_total 7436
_reflns_threshold_expression >2sigma(I)
_cod_data_source_file ja308101a_si_002.cif
_cod_data_source_block br4
_cod_database_code 4118811

loop_
_symmetry_equiv_pos_as_xyz
'x, y, z'
'-x+1/2, -y, z+1/2'
'-x, y+1/2, -z+1/2'
'x+1/2, -y+1/2, -z'
'-x, -y, -z'
'x-1/2, y, -z-1/2'
'x, -y-1/2, z-1/2'
'-x-1/2, y-1/2, z'

loop_
_atom_site_label
_atom_site_type_symbol
_atom_site_fract_x
_atom_site_fract_y
_atom_site_fract_z
_atom_site_U_iso_or_equiv
_atom_site_adp_type
_atom_site_occupancy
_atom_site_symmetry_multiplicity
_atom_site_calc_flag
_atom_site_refinement_flags
Br1 Br 0.965607(18) 0.20321(3) 0.546788(16) 0.01466(8) Uani 1 1 d .
Br2 Br 0.705423(18) 0.48304(3) 0.542136(17) 0.01638(9) Uani 1 1 d .
Br3 Br 1.025877(19) 0.21298(3) 0.306388(17) 0.02083(10) Uani 1 1 d .
Br4 Br 0.67374(2) 0.51221(5) 0.29672(2) 0.04081(15) Uani 1 1 d .
C1 C 0.7746(2) 0.4086(3) 0.35309(18) 0.0186(8) Uani 1 1 d .
C2 C 0.71775(19) 0.4603(3) 0.36338(18) 0.0202(9) Uani 1 1 d .
C3 C 0.73062(17) 0.4426(3) 0.46617(16) 0.0128(7) Uani 1 1 d .
C4 C 0.78625(18) 0.3825(3) 0.45847(17) 0.0130(7) Uani 1 1 d .
C5 C 0.83698(17) 0.3465(3) 0.49796(16) 0.0119(7) Uani 1 1 d .
C6 C 0.89070(18) 0.3131(3) 0.46124(16) 0.0125(7) Uani 1 1 d .
C7 C 0.94755(17) 0.2568(3) 0.47159(16) 0.0112(7) Uani 1 1 d .
C8 C 0.99026(17) 0.2290(3) 0.42676(17) 0.0131(7) Uani 1 1 d .
C9 C 0.97116(18) 0.2504(3) 0.36943(16) 0.0133(7) Uani 1 1 d .
C10 C 0.91216(18) 0.2947(3) 0.35632(17) 0.0138(7) Uani 1 1 d .
C11 C 0.87272(18) 0.3259(3) 0.40187(17) 0.0129(7) Uani 1 1 d .
C12 C 0.69462(18) 0.4813(3) 0.41954(17) 0.0152(8) Uani 1 1 d .
C13 C 0.63530(19) 0.5460(3) 0.42929(19) 0.0174(8) Uani 1 1 d .
C14 C 0.83639(18) 0.3463(3) 0.55949(16) 0.0128(7) Uani 1 1 d .
C15 C 0.88853(19) 0.3937(3) 0.59203(17) 0.0155(8) Uani 1 1 d .
C16 C 0.78641(19) 0.2966(3) 0.59377(18) 0.0172(8) Uani 1 1 d .
C17 C 0.7922(2) 0.2933(3) 0.65433(18) 0.0218(9) Uani 1 1 d .
C18 C 0.89026(19) 0.3865(3) 0.65289(17) 0.0188(8) Uani 1 1 d .
C19 C 0.9368(2) 0.4550(3) 0.56598(18) 0.0171(8) Uani 1 1 d .
C20 C 0.7350(2) 0.2396(3) 0.5687(2) 0.0208(9) Uani 1 1 d .
C21 C 0.80852(18) 0.3712(3) 0.40007(17) 0.0138(8) Uani 1 1 d .
C22 C 0.3904(3) 0.4397(4) 0.3405(2) 0.0306(11) Uani 1 1 d .
C23 C 0.6916(2) 0.1868(3) 0.6031(2) 0.0263(10) Uani 1 1 d .
C24 C 0.6975(2) 0.1887(4) 0.6634(2) 0.0298(11) Uani 1 1 d .
C25 C 0.7476(2) 0.2404(4) 0.68956(19) 0.0270(10) Uani 1 1 d .
C26 C 0.9401(2) 0.4283(4) 0.68591(19) 0.0249(10) Uani 1 1 d .
C27 C 0.9880(2) 0.4831(4) 0.6587(2) 0.0252(10) Uani 1 1 d .
C28 C 0.9859(2) 0.4988(3) 0.59814(19) 0.0209(9) Uani 1 1 d .
C29 C 1.05280(18) 0.1726(3) 0.43972(17) 0.0139(8) Uani 1 1 d .
H29A H 1.0846 0.1860 0.4084 0.017 Uiso 1 1 calc R
H29B H 1.0712 0.1978 0.4768 0.017 Uiso 1 1 calc R
C30 C 0.8868(3) 0.7186(4) 0.3831(2) 0.0423(14) Uani 1 1 d .
H30A H 0.8783 0.7920 0.3926 0.051 Uiso 1 1 calc R
H30B H 0.9342 0.7096 0.3800 0.051 Uiso 1 1 calc R
Cl1 Cl 0.45333(9) 0.37966(12) 0.30246(6) 0.0530(4) Uani 1 1 d .
Cl2 Cl 0.33661(8) 0.50555(11) 0.29404(7) 0.0548(4) Uani 1 1 d .
Cl3 Cl 0.85181(9) 0.68983(15) 0.31661(7) 0.0646(5) Uani 1 1 d .
Cl4 Cl 0.85749(8) 0.63972(12) 0.44070(6) 0.0488(4) Uani 1 1 d .
H1 H 0.790(2) 0.402(3) 0.318(2) 0.015(11) Uiso 1 1 d .
H2 H 0.902(2) 0.302(3) 0.3187(19) 0.013(11) Uiso 1 1 d .
H5 H 0.933(2) 0.472(4) 0.526(2) 0.027(13) Uiso 1 1 d .
H6 H 0.942(2) 0.421(4) 0.726(2) 0.033(14) Uiso 1 1 d .
H7 H 0.756(2) 0.243(3) 0.7315(19) 0.018(11) Uiso 1 1 d .
H8 H 0.733(2) 0.237(3) 0.528(2) 0.014(11) Uiso 1 1 d .
H9 H 0.662(2) 0.149(4) 0.584(2) 0.032(15) Uiso 1 1 d .
H10 H 1.019(3) 0.540(4) 0.580(2) 0.035(15) Uiso 1 1 d .
H11 H 1.016(2) 0.516(4) 0.680(2) 0.026(13) Uiso 1 1 d .
H12 H 0.549(2) 0.501(4) 0.437(2) 0.016(12) Uiso 1 1 d .
H13 H 0.623(2) 0.583(4) 0.394(2) 0.025(13) Uiso 1 1 d .
H14 H 0.643(3) 0.590(4) 0.461(2) 0.034(14) Uiso 1 1 d .
H16 H 1.057(3) 0.044(4) 0.472(2) 0.036(16) Uiso 1 1 d .
H17 H 0.668(3) 0.152(4) 0.686(2) 0.038(15) Uiso 1 1 d .
H20 H 0.410(2) 0.486(4) 0.367(2) 0.026(13) Uiso 1 1 d .
H21 H 0.369(2) 0.387(4) 0.359(2) 0.029(14) Uiso 1 1 d .
O1 O 0.58290(14) 0.4788(2) 0.44525(13) 0.0206(6) Uani 1 1 d .
O2 O 1.03999(13) 0.0637(2) 0.44361(13) 0.0149(6) Uani 1 1 d .
O3 O 0.84320(14) 0.3361(3) 0.68354(12) 0.0255(7) Uani 1 1 d .

loop_
_atom_site_aniso_label
_atom_site_aniso_U_11
_atom_site_aniso_U_22
_atom_site_aniso_U_33
_atom_site_aniso_U_23
_atom_site_aniso_U_13
_atom_site_aniso_U_12
Br1 0.01511(17) 0.01544(18) 0.01344(17) 0.00119(15) -0.00100(14) 0.00375(14)
Br2 0.01481(17) 0.01709(18) 0.01724(18) -0.00258(15) 0.00256(15) 0.00394(15)
Br3 0.01639(18) 0.0297(2) 0.01634(19) -0.00467(17) 0.00290(15) 0.00642(16)
Br4 0.0356(3) 0.0670(4) 0.0198(2) 0.0049(2) -0.0041(2) 0.0315(3)
C1 0.0174(19) 0.025(2) 0.0133(19) -0.0015(17) 0.0019(16) 0.0054(17)
C2 0.018(2) 0.026(2) 0.017(2) 0.0053(17) -0.0045(16) 0.0054(17)
C3 0.0114(17) 0.0112(17) 0.0157(19) -0.0015(15) 0.0042(14) -0.0005(14)
C4 0.0133(17) 0.0111(17) 0.0145(18) -0.0007(15) 0.0002(15) -0.0017(14)
C5 0.0114(17) 0.0104(17) 0.0140(18) 0.0009(14) 0.0012(14) -0.0006(14)
C6 0.0131(17) 0.0108(17) 0.0138(18) 0.0019(14) -0.0018(15) -0.0005(14)
C7 0.0137(17) 0.0098(17) 0.0100(17) 0.0008(14) -0.0004(14) 0.0006(14)
C8 0.0108(17) 0.0100(18) 0.0186(19) -0.0003(15) 0.0001(15) -0.0018(14)
C9 0.0129(17) 0.0146(18) 0.0123(17) -0.0033(14) 0.0036(15) 0.0008(15)
C10 0.0133(18) 0.0144(18) 0.0136(19) 0.0014(15) -0.0009(15) 0.0010(15)
C11 0.0122(17) 0.0093(17) 0.0171(19) -0.0009(14) -0.0003(15) 0.0011(14)
C12 0.0140(18) 0.0120(18) 0.0196(19) 0.0032(15) -0.0014(15) 0.0007(15)
C13 0.0148(19) 0.017(2) 0.020(2) 0.0047(17) 0.0014(16) 0.0031(16)
C14 0.0136(18) 0.0122(18) 0.0126(18) 0.0018(14) 0.0038(14) 0.0049(14)
C15 0.0151(19) 0.018(2) 0.0130(18) -0.0025(15) 0.0012(15) 0.0057(16)
C16 0.0168(19) 0.0150(19) 0.020(2) 0.0031(16) 0.0055(16) 0.0065(16)
C17 0.020(2) 0.024(2) 0.021(2) 0.0059(18) 0.0054(17) 0.0085(18)
C18 0.0175(19) 0.025(2) 0.0140(19) 0.0015(16) 0.0021(16) 0.0070(17)
C19 0.022(2) 0.016(2) 0.0141(19) -0.0027(16) -0.0015(16) 0.0009(16)
C20 0.019(2) 0.017(2) 0.026(2) 0.0046(18) 0.0063(17) 0.0034(16)
C21 0.0113(17) 0.0129(18) 0.0173(19) -0.0011(15) 0.0013(15) 0.0024(14)
C22 0.045(3) 0.024(2) 0.023(2) -0.004(2) -0.003(2) -0.005(2)
C23 0.020(2) 0.016(2) 0.043(3) 0.006(2) 0.008(2) 0.0032(17)
C24 0.023(2) 0.025(2) 0.042(3) 0.017(2) 0.017(2) 0.0080(19)
C25 0.025(2) 0.036(3) 0.020(2) 0.014(2) 0.0111(19) 0.012(2)
C26 0.027(2) 0.034(3) 0.014(2) -0.0021(18) -0.0031(18) 0.012(2)
C27 0.027(2) 0.026(2) 0.023(2) -0.0075(19) -0.0092(19) 0.0054(19)
C28 0.026(2) 0.014(2) 0.023(2) -0.0032(17) 0.0001(18) -0.0001(17)
C29 0.0109(17) 0.0139(18) 0.0168(19) -0.0008(15) 0.0008(14) 0.0019(14)
C30 0.057(4) 0.033(3) 0.037(3) -0.003(2) -0.019(3) -0.007(3)
Cl1 0.0831(11) 0.0442(8) 0.0316(7) 0.0020(6) 0.0207(7) 0.0181(8)
Cl2 0.0698(10) 0.0381(8) 0.0564(9) 0.0101(7) -0.0358(8) -0.0068(7)
Cl3 0.0689(11) 0.0831(13) 0.0416(8) -0.0107(8) -0.0232(8) -0.0064(10)
Cl4 0.0554(9) 0.0475(8) 0.0433(8) -0.0087(6) 0.0120(7) -0.0066(7)
O1 0.0105(14) 0.0234(15) 0.0280(17) 0.0042(13) 0.0015(12) 0.0011(12)
O2 0.0135(13) 0.0119(13) 0.0193(15) 0.0011(11) -0.0029(11) 0.0021(11)
O3 0.0223(16) 0.0416(19) 0.0126(14) 0.0062(13) 0.0043(12) 0.0047(14)

loop_
_atom_type_symbol
_atom_type_description
_atom_type_scat_dispersion_real
_atom_type_scat_dispersion_imag
_atom_type_scat_source
C C 0.0033 0.0016 'International Tables Vol C Tables 4.2.6.8 and 6.1.1.4'
H H 0.0000 0.0000 'International Tables Vol C Tables 4.2.6.8 and 6.1.1.4'
O O 0.0106 0.0060 'International Tables Vol C Tables 4.2.6.8 and 6.1.1.4'
Cl Cl 0.1484 0.1585 'International Tables Vol C Tables 4.2.6.8 and 6.1.1.4'
Br Br -0.2901 2.4595 'International Tables Vol C Tables 4.2.6.8 and 6.1.1.4'

loop_
_geom_angle_atom_site_label_1
_geom_angle_atom_site_label_2
_geom_angle_atom_site_label_3
_geom_angle
C2 C1 C21 118.2(4)
C1 C2 C12 123.0(4)
C1 C2 Br4 116.2(3)
C12 C2 Br4 120.6(3)
C12 C3 C4 122.6(4)
C12 C3 Br2 117.5(3)
C4 C3 Br2 119.7(3)
C3 C4 C21 116.2(3)
C3 C4 C5 133.4(4)
C21 C4 C5 108.6(3)
C14 C5 C6 125.7(3)
C14 C5 C4 127.9(3)
C6 C5 C4 106.3(3)
C7 C6 C11 116.2(3)
C7 C6 C5 133.8(3)
C11 C6 C5 108.7(3)
C8 C7 C6 122.4(3)
C8 C7 Br1 116.8(3)
C6 C7 Br1 120.5(3)
C7 C8 C9 117.5(3)
C7 C8 C29 121.1(3)
C9 C8 C29 121.3(3)
C10 C9 C8 122.3(3)
C10 C9 Br3 117.7(3)
C8 C9 Br3 119.9(3)
C9 C10 C11 118.4(4)
C10 C11 C6 122.4(3)
C10 C11 C21 129.3(4)
C6 C11 C21 108.2(3)
C3 C12 C2 117.1(3)
C3 C12 C13 121.3(4)
C2 C12 C13 121.6(4)
O1 C13 C12 108.6(3)
C5 C14 C15 120.6(3)
C5 C14 C16 123.4(4)
C15 C14 C16 115.9(3)
C18 C15 C19 116.3(4)
C18 C15 C14 120.4(4)
C19 C15 C14 123.1(4)
C17 C16 C20 117.0(4)
C17 C16 C14 119.6(4)
C20 C16 C14 123.0(4)
O3 C17 C16 122.9(4)
O3 C17 C25 114.8(4)
C16 C17 C25 122.2(4)
O3 C18 C26 115.6(4)
O3 C18 C15 121.8(4)
C26 C18 C15 122.5(4)
C28 C19 C15 121.7(4)
C23 C20 C16 120.9(4)
C1 C21 C4 122.6(3)
C1 C21 C11 129.1(4)
C4 C21 C11 108.0(3)
Cl1 C22 Cl2 112.4(3)
C20 C23 C24 120.3(5)
C25 C24 C23 120.7(4)
C24 C25 C17 118.7(4)
C27 C26 C18 119.2(4)
C26 C27 C28 120.3(4)
C19 C28 C27 119.6(4)
O2 C29 C8 109.0(3)
Cl3 C30 Cl4 113.1(3)
C18 O3 C17 119.3(3)

loop_
_geom_bond_atom_site_label_1
_geom_bond_atom_site_label_2
_geom_bond_distance
Br1 C7 1.901(4)
Br2 C3 1.897(4)
Br3 C9 1.903(4)
Br4 C2 1.906(4)
C1 C2 1.375(5)
C1 C21 1.377(6)
C2 C12 1.404(6)
C3 C12 1.399(5)
C3 C4 1.401(5)
C4 C21 1.428(5)
C4 C5 1.465(5)
C5 C14 1.416(5)
C5 C6 1.462(5)
C6 C7 1.405(5)
C6 C11 1.425(5)
C7 C8 1.405(5)
C8 C9 1.404(5)
C8 C29 1.516(5)
C9 C10 1.383(5)
C10 C11 1.388(5)
C11 C21 1.454(5)
C12 C13 1.503(5)
C13 O1 1.438(5)
C14 C15 1.449(5)
C14 C16 1.452(5)
C15 C18 1.404(5)
C15 C19 1.410(6)
C16 C17 1.399(6)
C16 C20 1.417(6)
C17 O3 1.369(5)
C17 C25 1.406(6)
C18 O3 1.367(5)
C18 C26 1.392(6)
C19 C28 1.379(6)
C20 C23 1.379(6)
C22 Cl1 1.750(5)
C22 Cl2 1.763(5)
C23 C24 1.394(7)
C24 C25 1.374(7)
C26 C27 1.370(7)
C27 C28 1.408(6)
C29 O2 1.434(5)
C30 Cl3 1.733(5)
C30 Cl4 1.778(6)

loop_
_geom_torsion_atom_site_label_1
_geom_torsion_atom_site_label_2
_geom_torsion_atom_site_label_3
_geom_torsion_atom_site_label_4
_geom_torsion
C21 C1 C2 C12 3.5(7)
C21 C1 C2 Br4 179.0(3)
C12 C3 C4 C21 6.2(5)
Br2 C3 C4 C21 -169.0(3)
C12 C3 C4 C5 169.2(4)
Br2 C3 C4 C5 -6.0(6)
C3 C4 C5 C14 14.2(7)
C21 C4 C5 C14 178.1(4)
C3 C4 C5 C6 -163.9(4)
C21 C4 C5 C6 0.1(4)
C14 C5 C6 C7 14.2(7)
C4 C5 C6 C7 -167.7(4)
C14 C5 C6 C11 -179.5(4)
C4 C5 C6 C11 -1.4(4)
C11 C6 C7 C8 10.3(5)
C5 C6 C7 C8 175.8(4)
C11 C6 C7 Br1 -163.6(3)
C5 C6 C7 Br1 1.9(6)
C6 C7 C8 C9 -6.4(5)
Br1 C7 C8 C9 167.8(3)
C6 C7 C8 C29 177.1(3)
Br1 C7 C8 C29 -8.8(5)
C7 C8 C9 C10 -1.6(6)
C29 C8 C9 C10 175.0(4)
C7 C8 C9 Br3 -179.0(3)
C29 C8 C9 Br3 -2.5(5)
C8 C9 C10 C11 4.9(6)
Br3 C9 C10 C11 -177.6(3)
C9 C10 C11 C6 -0.5(6)
C9 C10 C11 C21 -178.1(4)
C7 C6 C11 C10 -6.8(5)
C5 C6 C11 C10 -175.8(3)
C7 C6 C11 C21 171.2(3)
C5 C6 C11 C21 2.2(4)
C4 C3 C12 C2 -2.1(6)
Br2 C3 C12 C2 173.2(3)
C4 C3 C12 C13 -179.7(4)
Br2 C3 C12 C13 -4.4(5)
C1 C2 C12 C3 -3.0(6)
Br4 C2 C12 C3 -178.4(3)
C1 C2 C12 C13 174.6(4)
Br4 C2 C12 C13 -0.8(6)
C3 C12 C13 O1 -77.5(5)
C2 C12 C13 O1 105.0(4)
C6 C5 C14 C15 50.8(6)
C4 C5 C14 C15 -126.9(4)
C6 C5 C14 C16 -126.6(4)
C4 C5 C14 C16 55.7(6)
C5 C14 C15 C18 -175.1(4)
C16 C14 C15 C18 2.5(5)
C5 C14 C15 C19 9.8(6)
C16 C14 C15 C19 -172.5(4)
C5 C14 C16 C17 175.1(4)
C15 C14 C16 C17 -2.4(5)
C5 C14 C16 C20 2.9(6)
C15 C14 C16 C20 -174.7(4)
C20 C16 C17 O3 173.2(4)
C14 C16 C17 O3 0.5(6)
C20 C16 C17 C25 -3.0(6)
C14 C16 C17 C25 -175.7(4)
C19 C15 C18 O3 174.7(4)
C14 C15 C18 O3 -0.7(6)
C19 C15 C18 C26 -6.3(6)
C14 C15 C18 C26 178.3(4)
C18 C15 C19 C28 5.0(6)
C14 C15 C19 C28 -179.8(4)
C17 C16 C20 C23 2.4(6)
C14 C16 C20 C23 174.8(4)
C2 C1 C21 C4 1.2(6)
C2 C1 C21 C11 -171.6(4)
C3 C4 C21 C1 -5.8(6)
C5 C4 C21 C1 -172.8(4)
C3 C4 C21 C11 168.3(3)
C5 C4 C21 C11 1.3(4)
C10 C11 C21 C1 -10.7(7)
C6 C11 C21 C1 171.4(4)
C10 C11 C21 C4 175.7(4)
C6 C11 C21 C4 -2.2(4)
C16 C20 C23 C24 0.0(6)
C20 C23 C24 C25 -2.0(7)
C23 C24 C25 C17 1.3(7)
O3 C17 C25 C24 -175.3(4)
C16 C17 C25 C24 1.2(7)
O3 C18 C26 C27 -177.7(4)
C15 C18 C26 C27 3.3(7)
C18 C26 C27 C28 1.4(7)
C15 C19 C28 C27 -0.7(6)
C26 C27 C28 C19 -2.7(7)
C7 C8 C29 O2 84.3(4)
C9 C8 C29 O2 -92.1(4)
C26 C18 O3 C17 179.6(4)
C15 C18 O3 C17 -1.4(6)
C16 C17 O3 C18 1.5(6)
C25 C17 O3 C18 178.0(4)

loop_
_cod_related_entry_id
_cod_related_entry_database
_cod_related_entry_code
1 ChemSpider 30660673
